data_4508344
loop_
_publ_author_name
'Hu, Zhichao'
'Pramanik, Sanhita'
'Tan, Kui'
'Zheng, Chong'
'Liu, Wei'
'Zhang, Xiao'
'Chabal, Yves J.'
'Li, Jing'

_publ_section_title
;
 Selective, Sensitive, and Reversible Detection of Vapor-Phase High
 Explosives via Two-Dimensional Mapping: A New Strategy for MOF-Based
 Sensors
;
_journal_issue 10
_journal_name_full 'Crystal Growth &amp; Design'
_journal_page_first 4204
_journal_paper_doi 10.1021/cg4012185
_journal_volume 13
_journal_year 2013
_chemical_formula_moiety '(C36 H24 N2 O8 Zn2), 2.5(C3 H7 O1 N1), 0.75(H2 O1)'
_chemical_formula_sum 'C43.5 H43 N4.5 O11.25 Zn2'
_chemical_formula_weight 939.56
_chemical_name_systematic
; 
 ? 
;
_space_group_IT_number 12
_symmetry_cell_setting monoclinic
_symmetry_space_group_name_Hall '-C 2y'
_symmetry_space_group_name_H-M 'C 1 2/m 1'
_atom_sites_solution_hydrogens geom
_atom_sites_solution_primary direct
_atom_sites_solution_secondary difmap
_audit_creation_method SHELXL-97
_cell_angle_alpha 90.00
_cell_angle_beta 93.623(2)
_cell_angle_gamma 90.00
_cell_formula_units_Z 4
_cell_length_a 17.2783(14)
_cell_length_b 19.6504(14)
_cell_length_c 16.1383(13)
_cell_measurement_reflns_used 7282
_cell_measurement_temperature 100(2)
_cell_measurement_theta_max 30.0
_cell_measurement_theta_min 2.5
_cell_volume 5468.4(7)
_computing_cell_refinement 'Bruker SAINT'
_computing_data_collection 'Bruker APEX2'
_computing_data_reduction 'Bruker SAINT'
_computing_molecular_graphics 'Bruker SHELXTL'
_computing_publication_material 'Bruker SHELXTL'
_computing_structure_refinement 'SHELXL-97 (Sheldrick, 1997)'
_computing_structure_solution 'SHELXS-97 (Sheldrick, 1990)'
_diffrn_ambient_temperature 100(2)
_diffrn_measured_fraction_theta_full 0.994
_diffrn_measured_fraction_theta_max 0.994
_diffrn_measurement_device_type 'Bruker APEX-II CCD'
_diffrn_measurement_method '\f and \w scans'
_diffrn_radiation_monochromator graphite
_diffrn_radiation_source 'fine-focus sealed tube'
_diffrn_radiation_type MoK\a
_diffrn_radiation_wavelength 0.71073
_diffrn_reflns_av_R_equivalents 0.0388
_diffrn_reflns_av_sigmaI/netI 0.0340
_diffrn_reflns_limit_h_max 24
_diffrn_reflns_limit_h_min -24
_diffrn_reflns_limit_k_max 28
_diffrn_reflns_limit_k_min -28
_diffrn_reflns_limit_l_max 23
_diffrn_reflns_limit_l_min -22
_diffrn_reflns_number 36375
_diffrn_reflns_theta_full 30.56
_diffrn_reflns_theta_max 30.56
_diffrn_reflns_theta_min 1.97
_diffrn_standards_number 0
_exptl_absorpt_coefficient_mu 0.929
_exptl_absorpt_correction_T_max 0.880
_exptl_absorpt_correction_T_min 0.807
_exptl_absorpt_correction_type multi-scan
_exptl_absorpt_process_details 'Bruker SAINT (SADABS)'
_exptl_crystal_colour light_yellow
_exptl_crystal_density_diffrn 1.141
_exptl_crystal_density_method 'not measured'
_exptl_crystal_description lathe
_exptl_crystal_F_000 1942
_exptl_crystal_size_max 0.24
_exptl_crystal_size_mid 0.18
_exptl_crystal_size_min 0.14
_refine_diff_density_max 1.136
_refine_diff_density_min -1.236
_refine_diff_density_rms 0.161
_refine_ls_extinction_method none
_refine_ls_goodness_of_fit_ref 1.087
_refine_ls_hydrogen_treatment constr
_refine_ls_matrix_type full
_refine_ls_number_parameters 310
_refine_ls_number_reflns 8565
_refine_ls_number_restraints 572
_refine_ls_restrained_S_all 1.119
_refine_ls_R_factor_all 0.0930
_refine_ls_R_factor_gt 0.0731
_refine_ls_shift/su_max 0.000
_refine_ls_shift/su_mean 0.000
_refine_ls_structure_factor_coef Fsqd
_refine_ls_weighting_details 'calc w=1/[\s^2^(Fo^2^)+(0.1200P)^2^+30.0000P] where P=(Fo^2^+2Fc^2^)/3'
_refine_ls_weighting_scheme calc
_refine_ls_wR_factor_gt 0.2231
_refine_ls_wR_factor_ref 0.2345
_reflns_number_gt 6452
_reflns_number_total 8565
_reflns_threshold_expression >2sigma(I)
_cod_data_source_file cg4012185_si_002.cif
_cod_data_source_block sp5-50d
_cod_depositor_comments
;
The following automatic conversions were performed:

'_symmetry_cell_setting' value 'Monoclinic' changed to 'monoclinic'
according to /home/saulius/struct/CIF-dictionaries/cif_core.dic
dictionary named 'cif_core.dic' version 2.4.2 from 2011-04-26.

Automatic conversion script
Id: cif_fix_values 1891 2012-01-12 08:04:46Z andrius 
;
_cod_original_sg_symbol_H-M C2/m
_cod_original_formula_sum 'C43.50 H43 N4.50 O11.25 Zn2'
_cod_database_code 4508344

loop_
_symmetry_equiv_pos_as_xyz
'x, y, z'
'-x, y, -z'
'x+1/2, y+1/2, z'
'-x+1/2, y+1/2, -z'
'-x, -y, -z'
'x, -y, z'
'-x+1/2, -y+1/2, -z'
'x+1/2, -y+1/2, z'

loop_
_atom_site_label
_atom_site_type_symbol
_atom_site_fract_x
_atom_site_fract_y
_atom_site_fract_z
_atom_site_U_iso_or_equiv
_atom_site_adp_type
_atom_site_occupancy
_atom_site_symmetry_multiplicity
_atom_site_calc_flag
_atom_site_refinement_flags
_atom_site_disorder_assembly
_atom_site_disorder_group
Zn1 Zn 0.17920(3) 0.5000 0.87164(3) 0.01695(15) Uani 1 2 d S . .
Zn2 Zn 0.14390(3) 0.5000 0.69080(3) 0.01674(15) Uani 1 2 d S . .
O1 O 0.2558(2) 0.42789(17) 0.84218(19) 0.0403(7) Uani 1 1 d . . .
O2 O 0.2276(2) 0.4280(2) 0.7068(2) 0.0562(11) Uani 1 1 d . . .
O3 O 0.5943(2) 0.07156(18) 0.85487(19) 0.0427(8) Uani 1 1 d . . .
O4 O 0.5668(2) 0.07213(19) 0.7194(2) 0.0523(10) Uani 1 1 d . . .
C1 C 0.2631(2) 0.4059(2) 0.7712(2) 0.0279(7) Uani 1 1 d . . .
C2 C 0.3178(2) 0.3481(2) 0.7609(2) 0.0328(9) Uani 1 1 d . . .
C3 C 0.3576(2) 0.3207(2) 0.8286(2) 0.0304(8) Uani 1 1 d . . .
H3 H 0.3516 0.3398 0.8819 0.036 Uiso 1 1 calc R . .
C4 C 0.4076(2) 0.2646(2) 0.8209(2) 0.0294(8) Uani 1 1 d . . .
C5 C 0.4490(3) 0.2347(3) 0.8897(3) 0.0426(12) Uani 1 1 d . . .
H5 H 0.4437 0.2529 0.9436 0.051 Uiso 1 1 calc R . .
C6 C 0.4965(3) 0.1803(2) 0.8803(3) 0.0401(11) Uani 1 1 d . . .
H6 H 0.5237 0.1608 0.9275 0.048 Uiso 1 1 calc R . .
C7 C 0.5055(2) 0.1528(2) 0.8007(2) 0.0286(7) Uani 1 1 d . . .
C8 C 0.5600(2) 0.09401(19) 0.7908(2) 0.0263(7) Uani 1 1 d . . .
C9 C 0.4668(3) 0.1807(3) 0.7331(3) 0.0450(12) Uani 1 1 d . . .
H9 H 0.4735 0.1621 0.6797 0.054 Uiso 1 1 calc R . .
C10 C 0.4166(3) 0.2370(3) 0.7412(3) 0.0433(12) Uani 1 1 d . . .
C11 C 0.3758(4) 0.2671(4) 0.6720(3) 0.077(2) Uani 1 1 d . . .
H11 H 0.3819 0.2497 0.6179 0.092 Uiso 1 1 calc R . .
C12 C 0.3275(4) 0.3211(3) 0.6823(3) 0.068(2) Uani 1 1 d . . .
H12 H 0.3001 0.3406 0.6352 0.082 Uiso 1 1 calc R . .
N1A N 0.1329(7) 0.5000 0.5659(4) 0.0284(10) Uani 0.50 2 d SPGDU . 1
C13A C 0.1479(6) 0.44079(15) 0.5226(5) 0.029(3) Uiso 0.25 1 d PGDU . 1
H13A H 0.1605 0.4000 0.5520 0.035 Uiso 0.25 1 calc PR . 1
C14A C 0.1445(6) 0.4413(4) 0.4363(5) 0.032(3) Uiso 0.25 1 d PGDU . 1
H14A H 0.1550 0.4008 0.4069 0.039 Uiso 0.25 1 calc PR . 1
C15A C 0.1261(7) 0.5001(5) 0.3933(4) 0.0473(16) Uani 0.50 2 d SPGDU . 1
C16A C 0.1111(7) 0.5602(4) 0.4366(5) 0.055(4) Uiso 0.25 1 d PGDU . 1
H16A H 0.0987 0.6010 0.4070 0.065 Uiso 0.25 1 calc PR . 1
C17A C 0.1145(7) 0.55973(16) 0.5228(5) 0.041(4) Uiso 0.25 1 d PGDU . 1
H17A H 0.1042 0.6002 0.5524 0.049 Uiso 0.25 1 calc PR . 1
C18A C 0.1230(12) 0.5000 0.3021(6) 0.060(2) Uani 0.50 2 d SPDU . 1
H18A H 0.0914 0.4597 0.2852 0.072 Uiso 0.25 1 calc PR . 1
H18B H 0.0913 0.5402 0.2850 0.072 Uiso 0.25 1 calc PR . 1
N1B N 0.1382(6) 0.5000 0.5660(5) 0.0284(10) Uani 0.50 2 d SPGDU . 2
C13B C 0.0713(5) 0.4808(4) 0.5195(6) 0.037(3) Uiso 0.25 1 d PGDU . 2
H13B H 0.0264 0.4676 0.5466 0.045 Uiso 0.25 1 calc PR . 2
C14B C 0.0701(5) 0.4809(4) 0.4333(6) 0.047(4) Uiso 0.25 1 d PGDU . 2
H14B H 0.0243 0.4679 0.4015 0.056 Uiso 0.25 1 calc PR . 2
C15B C 0.1357(6) 0.50004(16) 0.3936(5) 0.0473(16) Uani 0.50 2 d SPGDU . 2
C16B C 0.2026(5) 0.5195(4) 0.4402(7) 0.051(4) Uiso 0.25 1 d PGDU . 2
H16B H 0.2474 0.5328 0.4131 0.061 Uiso 0.25 1 calc PR . 2
C17B C 0.2038(5) 0.5194(4) 0.5264(6) 0.041(4) Uiso 0.25 1 d PGDU . 2
H17B H 0.2495 0.5325 0.5582 0.049 Uiso 0.25 1 calc PR . 2
C18B C 0.1331(12) 0.5000 0.3025(6) 0.060(2) Uani 0.50 2 d SPDU . 2
H18C H 0.1024 0.4596 0.2840 0.072 Uiso 0.25 1 calc PR . 2
H18D H 0.1024 0.5403 0.2840 0.072 Uiso 0.25 1 calc PR . 2
N2A N 0.1844(5) 0.5000 -0.0045(4) 0.0350(11) Uani 0.50 2 d SPGDU . 1
C19A C 0.1143(4) 0.5089(4) 0.0318(4) 0.0113(18) Uiso 0.25 1 d PGDU . 1
H19A H 0.0679 0.5150 -0.0022 0.014 Uiso 0.25 1 calc PR . 1
C20A C 0.1120(4) 0.5088(4) 0.1177(4) 0.019(2) Uiso 0.25 1 d PGDU . 1
H20A H 0.0640 0.5147 0.1425 0.023 Uiso 0.25 1 calc PR . 1
C21A C 0.1799(5) 0.49995(8) 0.1674(4) 0.076(2) Uani 0.50 2 d SPGDU . 1
C22A C 0.2500(4) 0.4908(4) 0.1312(6) 0.071(5) Uiso 0.25 1 d PGDU . 1
H22A H 0.2964 0.4845 0.1652 0.086 Uiso 0.25 1 calc PR . 1
C23A C 0.2523(4) 0.4909(4) 0.0453(7) 0.049(4) Uiso 0.25 1 d PGDU . 1
H23A H 0.3003 0.4847 0.0205 0.059 Uiso 0.25 1 calc PR . 1
C24A C 0.1752(11) 0.5000 0.2580(6) 0.085(3) Uani 0.50 2 d SPDU . 1
H24A H 0.2064 0.4600 0.2766 0.102 Uiso 0.25 1 calc PR . 1
H24B H 0.2064 0.5401 0.2766 0.102 Uiso 0.25 1 calc PR . 1
N2B N 0.1825(6) 0.5000 -0.0022(5) 0.0350(11) Uani 0.50 2 d SPGDU . 2
C19B C 0.1298(7) 0.4620(5) 0.0400(7) 0.078(5) Uiso 0.25 1 d PGDU . 2
H19B H 0.0913 0.4358 0.0099 0.094 Uiso 0.25 1 calc PR . 2
C20B C 0.1334(8) 0.4622(5) 0.1263(7) 0.104(6) Uiso 0.25 1 d PGDU . 2
H20B H 0.0972 0.4364 0.1551 0.124 Uiso 0.25 1 calc PR . 2
C21B C 0.1898(8) 0.5000(3) 0.1704(5) 0.076(2) Uani 0.50 2 d SPGDU . 2
C22B C 0.2425(6) 0.5386(5) 0.1281(6) 0.039(3) Uiso 0.25 1 d PGDU . 2
H22B H 0.2807 0.5650 0.1583 0.047 Uiso 0.25 1 calc PR . 2
C23B C 0.2388(6) 0.5384(4) 0.0418(6) 0.031(3) Uiso 0.25 1 d PGDU . 2
H23B H 0.2748 0.5644 0.0130 0.037 Uiso 0.25 1 calc PR . 2
C24B C 0.1926(12) 0.5000 0.2615(7) 0.085(3) Uani 0.50 2 d SPDU . 2
H24C H 0.2233 0.4596 0.2799 0.102 Uiso 0.25 1 calc PR . 2
H24D H 0.2233 0.5404 0.2799 0.102 Uiso 0.25 1 calc PR . 2
O101 O 0.555(3) 0.5000 0.079(2) 0.33(2) Uiso 0.50 2 d SPDU . .
C101 C 0.4983(19) 0.4663(16) 0.0526(11) 0.39(3) Uiso 0.25 1 d PDU . .
H101 H 0.4493 0.4784 0.0718 0.469 Uiso 0.25 1 calc PR . .
N101 N 0.5000 0.4144(17) 0.0000 0.38(2) Uiso 0.50 2 d SPDU . .
C111 C 0.5725(10) 0.3934(16) -0.031(2) 0.101(11) Uiso 0.25 1 d PDU . .
H11A H 0.5631 0.3566 -0.0717 0.152 Uiso 0.25 1 calc PR . .
H11B H 0.6074 0.3773 0.0147 0.152 Uiso 0.25 1 calc PR . .
H11C H 0.5963 0.4321 -0.0584 0.152 Uiso 0.25 1 calc PR . .
C121 C 0.4308(13) 0.379(3) -0.026(2) 0.43(4) Uiso 0.25 1 d PDU . .
H12C H 0.4419 0.3461 -0.0697 0.651 Uiso 0.25 1 calc PR . .
H12D H 0.3915 0.4112 -0.0477 0.651 Uiso 0.25 1 calc PR . .
H12E H 0.4113 0.3543 0.0213 0.651 Uiso 0.25 1 calc PR . .
O102 O 0.3804(10) 0.2114(9) 0.4567(13) 0.172(7) Uiso 0.50 1 d PDU . .
C102 C 0.3691(9) 0.2291(9) 0.3841(12) 0.190(11) Uiso 0.50 1 d PDU . .
H102 H 0.3835 0.1984 0.3424 0.227 Uiso 0.50 1 calc PR . .
N102 N 0.3381(9) 0.2880(10) 0.3598(11) 0.154(8) Uiso 0.50 1 d PDU . .
C112 C 0.3152(17) 0.3364(10) 0.4207(15) 0.185(12) Uiso 0.50 1 d PDU . .
H11D H 0.2942 0.3772 0.3926 0.278 Uiso 0.50 1 calc PR . .
H11E H 0.3604 0.3488 0.4573 0.278 Uiso 0.50 1 calc PR . .
H11F H 0.2755 0.3160 0.4537 0.278 Uiso 0.50 1 calc PR . .
C122 C 0.3269(18) 0.3047(17) 0.2732(12) 0.30(2) Uiso 0.50 1 d PDU . .
H12F H 0.3030 0.3497 0.2671 0.449 Uiso 0.50 1 calc PR . .
H12G H 0.2930 0.2707 0.2451 0.449 Uiso 0.50 1 calc PR . .
H12H H 0.3771 0.3049 0.2481 0.449 Uiso 0.50 1 calc PR . .
O103 O 0.316(2) 0.297(3) 0.111(2) 0.24(2) Uiso 0.25 1 d PDU A 1
C103 C 0.266(2) 0.2976(18) 0.053(2) 0.193(14) Uiso 0.25 1 d PDU A 1
H103 H 0.2310 0.3349 0.0487 0.232 Uiso 0.25 1 calc PR A 1
N103 N 0.2580(16) 0.2495(14) -0.0044(17) 0.186(10) Uiso 0.25 1 d PDU A 1
C113 C 0.309(3) 0.191(3) -0.002(3) 0.22(2) Uiso 0.25 1 d PDU A 1
H11G H 0.2888 0.1577 -0.0431 0.323 Uiso 0.25 1 calc PR A 1
H11H H 0.3114 0.1712 0.0532 0.323 Uiso 0.25 1 calc PR A 1
H11I H 0.3608 0.2058 -0.0161 0.323 Uiso 0.25 1 calc PR A 1
C123 C 0.1984(16) 0.2529(16) -0.0706(17) 0.068(7) Uiso 0.25 1 d PDU A 1
H12I H 0.1952 0.2092 -0.0999 0.103 Uiso 0.25 1 calc PR A 1
H12J H 0.2110 0.2890 -0.1095 0.103 Uiso 0.25 1 calc PR A 1
H12K H 0.1485 0.2629 -0.0476 0.103 Uiso 0.25 1 calc PR A 1
O104 O 0.200(2) 0.1529(13) -0.055(2) 0.184(16) Uiso 0.25 1 d PDU B 2
C104 C 0.2494(16) 0.1834(5) -0.0114(19) 0.174(13) Uiso 0.25 1 d PDU B 2
H104 H 0.2898 0.1574 0.0159 0.209 Uiso 0.25 1 calc PR B 2
N104 N 0.2500 0.2500 0.0000 0.185(10) Uiso 0.50 2 d SPDU B 2
C114 C 0.1902(17) 0.2921(13) -0.040(2) 0.115(12) Uiso 0.25 1 d PDU B 2
H11J H 0.1995 0.3398 -0.0243 0.173 Uiso 0.25 1 calc PR B 2
H11K H 0.1395 0.2779 -0.0221 0.173 Uiso 0.25 1 calc PR B 2
H11L H 0.1911 0.2874 -0.1002 0.173 Uiso 0.25 1 calc PR B 2
C124 C 0.3091(14) 0.2834(17) 0.0518(15) 0.22(2) Uiso 0.25 1 d PDU B 2
H12L H 0.3023 0.3328 0.0474 0.327 Uiso 0.25 1 calc PR B 2
H12M H 0.3603 0.2709 0.0337 0.327 Uiso 0.25 1 calc PR B 2
H12N H 0.3050 0.2693 0.1096 0.327 Uiso 0.25 1 calc PR B 2
O1W O 0.389(3) 0.5000 0.311(4) 0.16(2) Uiso 0.25 2 d SP . .
H1WA H 0.3782 0.5000 0.3531 0.246 Uiso 0.25 2 d SP . .
H1WB H 0.4210 0.5000 0.2692 0.246 Uiso 0.25 2 d SP . .
O2W O 0.416(3) 0.5000 0.611(4) 0.161(19) Uiso 0.25 2 d SP . .
H2WA H 0.4052 0.5000 0.5557 0.241 Uiso 0.25 2 d SP . .
H2WB H 0.4119 0.5000 0.6710 0.241 Uiso 0.25 2 d SP . .
O3W O 0.511(3) 0.5000 0.328(3) 0.150(18) Uiso 0.25 2 d SP . .
H3WA H 0.5098 0.5000 0.3880 0.225 Uiso 0.25 2 d SP . .
H3WB H 0.5637 0.5000 0.2843 0.225 Uiso 0.25 2 d SP . .

loop_
_atom_site_aniso_label
_atom_site_aniso_U_11
_atom_site_aniso_U_22
_atom_site_aniso_U_33
_atom_site_aniso_U_23
_atom_site_aniso_U_13
_atom_site_aniso_U_12
Zn1 0.0220(3) 0.0187(3) 0.0102(2) 0.000 0.00191(18) 0.000
Zn2 0.0222(3) 0.0180(3) 0.0100(2) 0.000 0.00133(18) 0.000
O1 0.0511(18) 0.0417(17) 0.0285(15) 0.0005(13) 0.0051(13) 0.0250(15)
O2 0.072(2) 0.067(2) 0.0278(16) -0.0055(16) -0.0074(15) 0.050(2)
O3 0.0537(19) 0.0496(19) 0.0248(14) 0.0031(13) 0.0023(13) 0.0304(16)
O4 0.072(2) 0.056(2) 0.0274(15) -0.0118(15) -0.0058(15) 0.0434(19)
C1 0.0289(17) 0.0286(17) 0.0262(17) 0.0010(14) 0.0019(14) 0.0075(14)
C2 0.039(2) 0.036(2) 0.0232(17) -0.0023(15) -0.0002(15) 0.0174(17)
C3 0.039(2) 0.0326(19) 0.0196(16) -0.0019(14) 0.0044(14) 0.0132(16)
C4 0.038(2) 0.0339(19) 0.0168(15) -0.0017(14) 0.0021(13) 0.0127(16)
C5 0.062(3) 0.049(3) 0.0169(17) -0.0046(17) 0.0008(17) 0.032(2)
C6 0.057(3) 0.046(2) 0.0172(16) 0.0013(16) 0.0012(17) 0.028(2)
C7 0.0335(18) 0.0304(18) 0.0218(16) -0.0018(14) 0.0018(14) 0.0114(15)
C8 0.0267(16) 0.0254(16) 0.0269(17) -0.0004(13) 0.0030(13) 0.0057(13)
C9 0.062(3) 0.054(3) 0.0173(17) -0.0088(17) -0.0026(17) 0.035(2)
C10 0.061(3) 0.050(3) 0.0186(17) -0.0065(17) -0.0048(17) 0.034(2)
C11 0.113(5) 0.096(5) 0.019(2) -0.014(2) -0.014(3) 0.080(4)
C12 0.097(5) 0.085(4) 0.021(2) -0.010(2) -0.012(2) 0.067(4)
N1A 0.032(2) 0.037(2) 0.0171(18) 0.000 0.0025(16) 0.000
C15A 0.051(3) 0.063(3) 0.028(2) 0.000 0.000(2) 0.000
C18A 0.066(4) 0.086(4) 0.029(2) 0.000 0.000(3) 0.000
N1B 0.032(2) 0.037(2) 0.0171(18) 0.000 0.0025(16) 0.000
C15B 0.051(3) 0.063(3) 0.028(2) 0.000 0.000(2) 0.000
C18B 0.066(4) 0.086(4) 0.029(2) 0.000 0.000(3) 0.000
N2A 0.039(2) 0.052(3) 0.0150(18) 0.000 0.0059(17) 0.000
C21A 0.078(4) 0.105(4) 0.045(3) 0.000 0.015(3) 0.000
C24A 0.086(5) 0.125(5) 0.046(3) 0.000 0.017(3) 0.000
N2B 0.039(2) 0.052(3) 0.0150(18) 0.000 0.0059(17) 0.000
C21B 0.078(4) 0.105(4) 0.045(3) 0.000 0.015(3) 0.000
C24B 0.086(5) 0.125(5) 0.046(3) 0.000 0.017(3) 0.000

loop_
_atom_type_symbol
_atom_type_description
_atom_type_scat_dispersion_real
_atom_type_scat_dispersion_imag
_atom_type_scat_source
C C 0.0033 0.0016 'International Tables Vol C Tables 4.2.6.8 and 6.1.1.4'
H H 0.0000 0.0000 'International Tables Vol C Tables 4.2.6.8 and 6.1.1.4'
N N 0.0061 0.0033 'International Tables Vol C Tables 4.2.6.8 and 6.1.1.4'
O O 0.0106 0.0060 'International Tables Vol C Tables 4.2.6.8 and 6.1.1.4'
Zn Zn 0.2839 1.4301 'International Tables Vol C Tables 4.2.6.8 and 6.1.1.4'

loop_
_geom_angle_atom_site_label_1
_geom_angle_atom_site_label_2
_geom_angle_atom_site_label_3
_geom_angle
_geom_angle_site_symmetry_1
_geom_angle_site_symmetry_3
N2A Zn1 O1 104.32(19) 1_556 .
N2A Zn1 O1 104.31(19) 1_556 6_565
O1 Zn1 O1 89.3(2) . 6_565
N2A Zn1 N2B 1.0(5) 1_556 1_556
O1 Zn1 N2B 105.0(2) . 1_556
O1 Zn1 N2B 105.0(2) 6_565 1_556
N2A Zn1 O3 96.89(19) 1_556 8_455
O1 Zn1 O3 87.80(16) . 8_455
O1 Zn1 O3 158.66(13) 6_565 8_455
N2B Zn1 O3 96.2(2) 1_556 8_455
N2A Zn1 O3 96.88(19) 1_556 3_455
O1 Zn1 O3 158.66(13) . 3_455
O1 Zn1 O3 87.80(16) 6_565 3_455
N2B Zn1 O3 96.2(2) 1_556 3_455
O3 Zn1 O3 87.3(2) 8_455 3_455
N2A Zn1 Zn2 170.7(2) 1_556 .
O1 Zn1 Zn2 82.19(9) . .
O1 Zn1 Zn2 82.20(9) 6_565 .
N2B Zn1 Zn2 169.7(3) 1_556 .
O3 Zn1 Zn2 76.46(9) 8_455 .
O3 Zn1 Zn2 76.47(9) 3_455 .
N1B Zn2 N1A 2.6(6) . .
N1B Zn2 O4 103.7(2) . 8_455
N1A Zn2 O4 101.9(3) . 8_455
N1B Zn2 O4 103.7(2) . 3_455
N1A Zn2 O4 101.9(2) . 3_455
O4 Zn2 O4 89.2(3) 8_455 3_455
N1B Zn2 O2 96.7(2) . .
N1A Zn2 O2 98.6(3) . .
O4 Zn2 O2 87.53(19) 8_455 .
O4 Zn2 O2 159.45(14) 3_455 .
N1B Zn2 O2 96.7(2) . 6_565
N1A Zn2 O2 98.6(3) . 6_565
O4 Zn2 O2 159.44(14) 8_455 6_565
O4 Zn2 O2 87.52(19) 3_455 6_565
O2 Zn2 O2 88.5(3) . 6_565
N1B Zn2 Zn1 170.9(3) . .
N1A Zn2 Zn1 173.5(3) . .
O4 Zn2 Zn1 82.63(9) 8_455 .
O4 Zn2 Zn1 82.63(9) 3_455 .
O2 Zn2 Zn1 76.83(9) . .
O2 Zn2 Zn1 76.83(10) 6_565 .
C1 O1 Zn1 124.8(3) . .
C1 O2 Zn2 131.1(3) . .
C8 O3 Zn1 131.2(3) . 3_545
C8 O4 Zn2 123.9(3) . 3_545
O1 C1 O2 125.0(4) . .
O1 C1 C2 118.1(3) . .
O2 C1 C2 116.9(4) . .
C3 C2 C12 119.6(4) . .
C3 C2 C1 120.1(3) . .
C12 C2 C1 120.3(4) . .
C2 C3 C4 121.2(4) . .
C5 C4 C3 122.5(3) . .
C5 C4 C10 118.6(4) . .
C3 C4 C10 118.9(4) . .
C6 C5 C4 121.1(4) . .
C5 C6 C7 120.3(4) . .
C9 C7 C6 119.9(4) . .
C9 C7 C8 120.2(3) . .
C6 C7 C8 119.8(3) . .
O3 C8 O4 125.6(4) . .
O3 C8 C7 117.0(3) . .
O4 C8 C7 117.4(3) . .
C7 C9 C10 121.0(4) . .
C11 C10 C4 118.8(4) . .
C11 C10 C9 122.2(4) . .
C4 C10 C9 119.0(4) . .
C12 C11 C10 120.4(4) . .
C11 C12 C2 121.1(4) . .
C13A N1A C17A 120.0 . .
C13A N1A Zn2 119.6(3) . .
C17A N1A Zn2 120.3(2) . .
N1A C13A C14A 120.0 . .
C15A C14A C13A 120.3 . .
C16A C15A C14A 120.0 . .
C16A C15A C18A 120.2(6) . .
C14A C15A C18A 119.8(6) . .
C15A C16A C17A 119.7 . .
C16A C17A N1A 120.0 . .
C24A C18A C15A 128.4(14) . .
C13B N1B C17B 120.0 . .
C13B N1B Zn2 121.9(6) . .
C17B N1B Zn2 118.1(6) . .
C14B C13B N1B 120.0 . .
C15B C14B C13B 120.0 . .
C14B C15B C16B 120.0 . .
C14B C15B C18B 119.1(6) . .
C16B C15B C18B 120.9(6) . .
C17B C16B C15B 120.0 . .
C16B C17B N1B 120.0 . .
C24B C18B C15B 123.6(14) . .
C19A N2A C23A 120.0 . .
C19A N2A Zn1 115.8(5) . 1_554
C23A N2A Zn1 124.2(5) . 1_554
N2A C19A C20A 120.0 . .
C21A C20A C19A 120.0 . .
C22A C21A C20A 120.0 . .
C22A C21A C24A 121.5(6) . .
C20A C21A C24A 118.5(6) . .
C21A C22A C23A 120.0 . .
C22A C23A N2A 120.0 . .
C18A C24A C21A 133.6(15) . .
C19B N2B C23B 120.0 . .
C19B N2B Zn1 120.9(5) . 1_554
C23B N2B Zn1 119.1(5) . 1_554
N2B C19B C20B 120.0 . .
C21B C20B C19B 120.1 . .
C22B C21B C20B 120.0 . .
C22B C21B C24B 120.5(6) . .
C20B C21B C24B 119.5(6) . .
C23B C22B C21B 119.9 . .
C22B C23B N2B 120.0 . .
C18B C24B C21B 123.4(12) . .
O101 C101 N101 125.4(11) . .
C101 N101 C121 120.9(11) . .
C101 N101 C111 119.9(9) . .
C121 N101 C111 119.2(10) . .
O102 C102 N102 124.7(10) . .
C102 N102 C122 121.0(10) . .
C102 N102 C112 119.8(9) . .
C122 N102 C112 119.2(10) . .
O103 C103 N103 124.2(11) . .
C103 N103 C123 121.6(11) . .
C103 N103 C113 121.0(9) . .
C123 N103 C113 117.4(10) . .
O104 C104 N104 124.2(10) . .
C104 N104 C124 122.2(11) . .
C104 N104 C114 120.5(9) . .
C124 N104 C114 117.3(9) . .

loop_
_geom_bond_atom_site_label_1
_geom_bond_atom_site_label_2
_geom_bond_distance
_geom_bond_site_symmetry_2
Zn1 N2A 1.996(7) 1_556
Zn1 O1 2.017(3) .
Zn1 O1 2.017(3) 6_565
Zn1 N2B 2.033(9) 1_556
Zn1 O3 2.037(3) 8_455
Zn1 O3 2.038(3) 3_455
Zn1 Zn2 2.9436(7) .
Zn2 N1B 2.010(8) .
Zn2 N1A 2.013(7) .
Zn2 O4 2.019(3) 8_455
Zn2 O4 2.019(3) 3_455
Zn2 O2 2.028(3) .
Zn2 O2 2.028(3) 6_565
O1 C1 1.238(5) .
O2 C1 1.251(5) .
O3 C8 1.240(5) .
O3 Zn1 2.037(3) 3_545
O4 C8 1.242(5) .
O4 Zn2 2.019(3) 3_545
C1 C2 1.493(5) .
C2 C3 1.366(5) .
C2 C12 1.394(6) .
C3 C4 1.412(5) .
C4 C5 1.410(5) .
C4 C10 1.413(5) .
C5 C6 1.363(6) .
C6 C7 1.410(5) .
C7 C9 1.359(5) .
C7 C8 1.504(5) .
C9 C10 1.418(6) .
C10 C11 1.412(6) .
C11 C12 1.367(7) .
N1A C13A 1.3898 .
N1A C17A 1.3903 .
C13A C14A 1.3900 .
C14A C15A 1.3753 .
C15A C16A 1.4046 .
C15A C18A 1.469(7) .
C16A C17A 1.3900 .
C18A C24A 1.18(2) .
N1B C13B 1.3899 .
N1B C17B 1.3901 .
C13B C14B 1.3900 .
C14B C15B 1.3888 .
C15B C16B 1.3912 .
C15B C18B 1.469(7) .
C16B C17B 1.3900 .
C18B C24B 1.26(2) .
N2A C19A 1.3898 .
N2A C23A 1.3902 .
N2A Zn1 1.996(7) 1_554
C19A C20A 1.3900 .
C20A C21A 1.3895 .
C21A C22A 1.3905 .
C21A C24A 1.469(8) .
C22A C23A 1.3900 .
N2B C19B 1.3896 .
N2B C23B 1.3904 .
N2B Zn1 2.033(9) 1_554
C19B C20B 1.3900 .
C20B C21B 1.3843 .
C21B C22B 1.3957 .
C21B C24B 1.468(8) .
C22B C23B 1.3900 .
O101 C101 1.235(10) .
C101 N101 1.328(9) .
N101 C121 1.426(9) .
N101 C111 1.440(9) .
O102 C102 1.226(10) .
C102 N102 1.323(9) .
N102 C122 1.437(9) .
N102 C112 1.441(9) .
O103 C103 1.232(10) .
C103 N103 1.320(9) .
N103 C123 1.438(9) .
N103 C113 1.439(9) .
O104 C104 1.228(10) .
C104 N104 1.322(9) .
N104 C124 1.436(9) .
N104 C114 1.443(9) .

loop_
_geom_torsion_atom_site_label_1
_geom_torsion_atom_site_label_2
_geom_torsion_atom_site_label_3
_geom_torsion_atom_site_label_4
_geom_torsion
_geom_torsion_site_symmetry_1
_geom_torsion_site_symmetry_4
N2A Zn1 Zn2 N1B 179.983(4) 1_556 .
O1 Zn1 Zn2 N1B -45.17(11) . .
O1 Zn1 Zn2 N1B 45.17(11) 6_565 .
N2B Zn1 Zn2 N1B 180.003(5) 1_556 .
O3 Zn1 Zn2 N1B -134.78(12) 8_455 .
O3 Zn1 Zn2 N1B 134.78(12) 3_455 .
N2A Zn1 Zn2 N1A 179.983(6) 1_556 .
O1 Zn1 Zn2 N1A -45.17(11) . .
O1 Zn1 Zn2 N1A 45.17(11) 6_565 .
N2B Zn1 Zn2 N1A 180.003(6) 1_556 .
O3 Zn1 Zn2 N1A -134.78(12) 8_455 .
O3 Zn1 Zn2 N1A 134.78(12) 3_455 .
N2A Zn1 Zn2 O4 -45.08(13) 1_556 8_455
O1 Zn1 Zn2 O4 89.77(18) . 8_455
O1 Zn1 Zn2 O4 -179.89(16) 6_565 8_455
N2B Zn1 Zn2 O4 -45.06(13) 1_556 8_455
O3 Zn1 Zn2 O4 0.16(17) 8_455 8_455
O3 Zn1 Zn2 O4 -90.29(18) 3_455 8_455
N2A Zn1 Zn2 O4 45.05(13) 1_556 3_455
O1 Zn1 Zn2 O4 179.89(16) . 3_455
O1 Zn1 Zn2 O4 -89.77(18) 6_565 3_455
N2B Zn1 Zn2 O4 45.07(13) 1_556 3_455
O3 Zn1 Zn2 O4 90.29(18) 8_455 3_455
O3 Zn1 Zn2 O4 -0.16(17) 3_455 3_455
N2A Zn1 Zn2 O2 -134.25(14) 1_556 .
O1 Zn1 Zn2 O2 0.59(18) . .
O1 Zn1 Zn2 O2 90.93(19) 6_565 .
N2B Zn1 Zn2 O2 -134.23(14) 1_556 .
O3 Zn1 Zn2 O2 -89.0(2) 8_455 .
O3 Zn1 Zn2 O2 -179.46(17) 3_455 .
N2A Zn1 Zn2 O2 134.22(14) 1_556 6_565
O1 Zn1 Zn2 O2 -90.94(19) . 6_565
O1 Zn1 Zn2 O2 -0.59(17) 6_565 6_565
N2B Zn1 Zn2 O2 134.24(14) 1_556 6_565
O3 Zn1 Zn2 O2 179.46(17) 8_455 6_565
O3 Zn1 Zn2 O2 89.0(2) 3_455 6_565
N2A Zn1 O1 C1 170.4(4) 1_556 .
O1 Zn1 O1 C1 -85.0(4) 6_565 .
N2B Zn1 O1 C1 169.7(4) 1_556 .
O3 Zn1 O1 C1 73.8(4) 8_455 .
O3 Zn1 O1 C1 -2.9(7) 3_455 .
Zn2 Zn1 O1 C1 -2.8(4) . .
N1B Zn2 O2 C1 174.8(5) . .
N1A Zn2 O2 C1 176.7(5) . .
O4 Zn2 O2 C1 -81.6(5) 8_455 .
O4 Zn2 O2 C1 -0.6(9) 3_455 .
O2 Zn2 O2 C1 78.2(5) 6_565 .
Zn1 Zn2 O2 C1 1.4(5) . .
Zn1 O1 C1 O2 4.8(7) . .
Zn1 O1 C1 C2 -174.8(3) . .
Zn2 O2 C1 O1 -4.1(8) . .
Zn2 O2 C1 C2 175.5(4) . .
O1 C1 C2 C3 0.6(7) . .
O2 C1 C2 C3 -179.0(5) . .
O1 C1 C2 C12 179.4(6) . .
O2 C1 C2 C12 -0.2(7) . .
C12 C2 C3 C4 -1.1(8) . .
C1 C2 C3 C4 177.7(4) . .
C2 C3 C4 C5 -179.4(5) . .
C2 C3 C4 C10 0.5(7) . .
C3 C4 C5 C6 179.6(5) . .
C10 C4 C5 C6 -0.3(8) . .
C4 C5 C6 C7 0.3(8) . .
C5 C6 C7 C9 0.1(8) . .
C5 C6 C7 C8 178.2(5) . .
Zn1 O3 C8 O4 6.3(7) 3_545 .
Zn1 O3 C8 C7 -173.7(3) 3_545 .
Zn2 O4 C8 O3 -6.1(7) 3_545 .
Zn2 O4 C8 C7 173.9(3) 3_545 .
C9 C7 C8 O3 179.0(5) . .
C6 C7 C8 O3 0.9(6) . .
C9 C7 C8 O4 -1.0(7) . .
C6 C7 C8 O4 -179.0(5) . .
C6 C7 C9 C10 -0.5(8) . .
C8 C7 C9 C10 -178.6(5) . .
C5 C4 C10 C11 -179.5(6) . .
C3 C4 C10 C11 0.6(9) . .
C5 C4 C10 C9 -0.1(8) . .
C3 C4 C10 C9 179.9(5) . .
C7 C9 C10 C11 179.9(6) . .
C7 C9 C10 C4 0.5(9) . .
C4 C10 C11 C12 -1.1(12) . .
C9 C10 C11 C12 179.6(7) . .
C10 C11 C12 C2 0.5(12) . .
C3 C2 C12 C11 0.6(11) . .
C1 C2 C12 C11 -178.2(7) . .
N1B Zn2 N1A C13A 74.4(5) . .
O4 Zn2 N1A C13A -59.8(6) 8_455 .
O4 Zn2 N1A C13A -151.5(5) 3_455 .
O2 Zn2 N1A C13A 29.5(6) . .
O2 Zn2 N1A C13A 119.2(5) 6_565 .
Zn1 Zn2 N1A C13A 74.4(5) . .
N1B Zn2 N1A C17A -102.1(5) . .
O4 Zn2 N1A C17A 123.7(5) 8_455 .
O4 Zn2 N1A C17A 32.0(6) 3_455 .
O2 Zn2 N1A C17A -147.0(5) . .
O2 Zn2 N1A C17A -57.3(5) 6_565 .
Zn1 Zn2 N1A C17A -102.1(5) . .
C17A N1A C13A C14A 0.0 . .
Zn2 N1A C13A C14A -176.5(7) . .
N1A C13A C14A C15A -0.2 . .
C13A C14A C15A C16A 0.4 . .
C13A C14A C15A C18A 179.8 . .
C14A C15A C16A C17A -0.4 . .
C18A C15A C16A C17A -179.8 . .
C15A C16A C17A N1A 0.2 . .
C13A N1A C17A C16A 0.0 . .
Zn2 N1A C17A C16A 176.5(7) . .
C16A C15A C18A C24A 103.5(5) . .
C14A C15A C18A C24A -75.9(5) . .
N1A Zn2 N1B C13B -18.6(4) . .
O4 Zn2 N1B C13B 27.6(5) 8_455 .
O4 Zn2 N1B C13B -64.9(4) 3_455 .
O2 Zn2 N1B C13B 116.7(5) . .
O2 Zn2 N1B C13B -154.0(4) 6_565 .
Zn1 Zn2 N1B C13B 161.4(4) . .
N1A Zn2 N1B C17B 161.9(4) . .
O4 Zn2 N1B C17B -151.8(4) 8_455 .
O4 Zn2 N1B C17B 115.7(4) 3_455 .
O2 Zn2 N1B C17B -62.7(4) . .
O2 Zn2 N1B C17B 26.6(4) 6_565 .
Zn1 Zn2 N1B C17B -18.1(4) . .
C17B N1B C13B C14B 0.0 . .
Zn2 N1B C13B C14B -179.4(2) . .
N1B C13B C14B C15B 0.2 . .
C13B C14B C15B C16B -0.4 . .
C13B C14B C15B C18B -179.8 . .
C14B C15B C16B C17B 0.4 . .
C18B C15B C16B C17B 179.8 . .
C15B C16B C17B N1B -0.2 . .
C13B N1B C17B C16B 0.0 . .
Zn2 N1B C17B C16B 179.4(2) . .
C14B C15B C18B C24B -162.0(4) . .
C16B C15B C18B C24B 18.6(4) . .
C23A N2A C19A C20A 0.1 . .
Zn1 N2A C19A C20A 179.23(8) 1_554 .
N2A C19A C20A C21A 0.1 . .
C19A C20A C21A C22A -0.4 . .
C19A C20A C21A C24A -179.9 . .
C20A C21A C22A C23A 0.4 . .
C24A C21A C22A C23A 179.9 . .
C21A C22A C23A N2A -0.1 . .
C19A N2A C23A C22A -0.1 . .
Zn1 N2A C23A C22A -179.15(10) 1_554 .
C15A C18A C24A C21A -179.9(4) . .
C22A C21A C24A C18A -171.3(4) . .
C20A C21A C24A C18A 8.2(4) . .
C23B N2B C19B C20B -0.1 . .
Zn1 N2B C19B C20B 179.5(4) 1_554 .
N2B C19B C20B C21B -0.4 . .
C19B C20B C21B C22B 0.8 . .
C19B C20B C21B C24B 179.7 . .
C20B C21B C22B C23B -0.8 . .
C24B C21B C22B C23B -179.6 . .
C21B C22B C23B N2B 0.4 . .
C19B N2B C23B C22B 0.1 . .
Zn1 N2B C23B C22B -179.5(4) 1_554 .
C15B C18B C24B C21B -180.0(4) . .
C22B C21B C24B C18B 140.9(5) . .
C20B C21B C24B C18B -38.0(5) . .
O101 C101 N101 C121 179.96(18) . .
O101 C101 N101 C111 0.03(18) . .
O102 C102 N102 C122 179.98(18) . .
O102 C102 N102 C112 0.00(18) . .
O103 C103 N103 C123 -179.99(18) . .
O103 C103 N103 C113 0.00(18) . .
O104 C104 N104 C124 179.98(18) . .
O104 C104 N104 C114 0.00(18) . .
